data_7226057
loop_
_publ_author_name
'T\<supova, Svetlana'
'Rominger, Frank'
'Rudolph, Matthias'
'Hashmi, A. Stephen K.'

_publ_section_title
;
 Synthesis of phenols from hydroxymethylfurfural (HMF)
;
_journal_issue 21
_journal_name_full 'Green Chem.'
_journal_page_first 5800
_journal_paper_doi 10.1039/C6GC01622G
_journal_volume 18
_journal_year 2016
_chemical_formula_sum 'C8 H8 O2'
_chemical_formula_weight 136.14
_chemical_name_common '8 in manuscript'
_chemical_name_systematic
; 
 ? 
;
_space_group_crystal_system monoclinic
_space_group_IT_number 14
_space_group_name_Hall '-P 2yn'
_space_group_name_H-M_alt 'P 1 21/n 1'
_symmetry_space_group_name_Hall '-P 2yn'
_symmetry_space_group_name_H-M 'P 1 21/n 1'
_atom_sites_solution_hydrogens mixed
_audit_creation_method SHELXL-2014
_audit_update_record
;
2015-06-09 deposited with the CCDC.
2016-07-26 downloaded from the CCDC.
;
_cell_angle_alpha 90
_cell_angle_beta 100.414(2)
_cell_angle_gamma 90
_cell_formula_units_Z 4
_cell_length_a 6.6884(5)
_cell_length_b 7.6318(6)
_cell_length_c 12.9438(11)
_cell_measurement_reflns_used 2192
_cell_measurement_temperature 200(2)
_cell_measurement_theta_max 27.19
_cell_measurement_theta_min 3.11
_cell_volume 649.83(9)
_computing_cell_refinement 'Bruker SAINT'
_computing_data_collection 'Bruker APEX2'
_computing_data_reduction 'Bruker SAINT'
_computing_molecular_graphics 'Bruker SHELXTL'
_computing_publication_material 'Bruker SHELXTL'
_computing_structure_refinement 'SHELXL-2014 (Sheldrick, 2014)'
_computing_structure_solution 'SHELXS-97 (Sheldrick 2008)'
_diffrn_ambient_temperature 200(2)
_diffrn_measured_fraction_theta_full 0.998
_diffrn_measured_fraction_theta_max 0.930
_diffrn_measurement_device_type 'Bruker APEX-II Quazar'
_diffrn_measurement_method '\f and \w scans'
_diffrn_radiation_type MoK\a
_diffrn_radiation_wavelength 0.71073
_diffrn_reflns_av_R_equivalents 0.0279
_diffrn_reflns_av_unetI/netI 0.0276
_diffrn_reflns_Laue_measured_fraction_full 0.998
_diffrn_reflns_Laue_measured_fraction_max 0.930
_diffrn_reflns_limit_h_max 8
_diffrn_reflns_limit_h_min -8
_diffrn_reflns_limit_k_max 9
_diffrn_reflns_limit_k_min 0
_diffrn_reflns_limit_l_max 16
_diffrn_reflns_limit_l_min 0
_diffrn_reflns_number 6490
_diffrn_reflns_point_group_measured_fraction_full 0.998
_diffrn_reflns_point_group_measured_fraction_max 0.930
_diffrn_reflns_theta_full 25.242
_diffrn_reflns_theta_max 27.386
_diffrn_reflns_theta_min 3.112
_diffrn_source 'ImuS microsource'
_exptl_absorpt_coefficient_mu 0.100
_exptl_absorpt_correction_T_max 0.958936
_exptl_absorpt_correction_T_min 0.889748
_exptl_absorpt_correction_type multi-scan
_exptl_absorpt_process_details
;
Sheldrick, G. M. (2008). <i>SADABS</i>. University of G\"ottingen, Germany.
;
_exptl_crystal_colour colourless
_exptl_crystal_density_diffrn 1.392
_exptl_crystal_description polyhedron
_exptl_crystal_F_000 288
_exptl_crystal_size_max 0.110
_exptl_crystal_size_mid 0.090
_exptl_crystal_size_min 0.090
_refine_diff_density_max 0.273
_refine_diff_density_min -0.208
_refine_diff_density_rms 0.052
_refine_ls_extinction_method none
_refine_ls_goodness_of_fit_ref 1.183
_refine_ls_hydrogen_treatment mixed
_refine_ls_matrix_type full
_refine_ls_number_parameters 96
_refine_ls_number_reflns 1928
_refine_ls_number_restraints 0
_refine_ls_restrained_S_all 1.183
_refine_ls_R_factor_all 0.0551
_refine_ls_R_factor_gt 0.0421
_refine_ls_shift/su_max 0.000
_refine_ls_shift/su_mean 0.000
_refine_ls_structure_factor_coef Fsqd
_refine_ls_weighting_details 'w=1/[\s^2^(Fo^2^)+(0.0585P)^2^+0.1766P] where P=(Fo^2^+2Fc^2^)/3'
_refine_ls_weighting_scheme calc
_refine_ls_wR_factor_gt 0.1313
_refine_ls_wR_factor_ref 0.1366
_reflns_Friedel_coverage 0.000
_reflns_number_gt 1534
_reflns_number_total 1928
_reflns_threshold_expression 'I > 2\s(I)'
_cod_data_source_file c6gc01622g2.cif
_cod_data_source_block sts9
_cod_depositor_comments 'Adding full bibliography for 7226057--7226058.cif.'
_cod_database_code 7226057
_shelx_space_group_comment
; 
The symmetry employed for this shelxl refinement is uniquely defined 
by the following loop, which should always be used as a source of 
symmetry information in preference to the above space-group names. 
They are only intended as comments. 
;
_shelx_estimated_absorpt_t_min 0.989
_shelx_estimated_absorpt_t_max 0.991
_shelxl_version_number 2014-3

loop_
_space_group_symop_operation_xyz
'x, y, z'
'-x+1/2, y+1/2, -z+1/2'
'-x, -y, -z'
'x-1/2, -y-1/2, z-1/2'

loop_
_atom_site_label
_atom_site_type_symbol
_atom_site_fract_x
_atom_site_fract_y
_atom_site_fract_z
_atom_site_U_iso_or_equiv
_atom_site_adp_type
_atom_site_occupancy
_atom_site_site_symmetry_order
_atom_site_calc_flag
_atom_site_refinement_flags_posn
_atom_site_refinement_flags_adp
O1 O 0.5410(3) 0.1069(2) 0.90012(12) 0.0355(5) Uani 1 1 d . .
H1 H 0.450(5) 0.158(4) 0.925(3) 0.059(10) Uiso 1 1 d . .
C1 C 0.5312(3) 0.1489(3) 0.79653(17) 0.0256(5) Uani 1 1 d . .
C2 C 0.6888(3) 0.0886(3) 0.74887(16) 0.0254(5) Uani 1 1 d . .
H2 H 0.7953 0.0191 0.7867 0.030 Uiso 1 1 calc R U
C3 C 0.6861(3) 0.1330(3) 0.64462(17) 0.0230(5) Uani 1 1 d . .
C4 C 0.5293(4) 0.2307(3) 0.5880(2) 0.0230(6) Uani 1 1 d . .
C5 C 0.3701(4) 0.2870(3) 0.63499(19) 0.0264(5) Uani 1 1 d . .
H5 H 0.2607 0.3520 0.5960 0.032 Uiso 1 1 calc R U
C6 C 0.3729(4) 0.2468(3) 0.7397(2) 0.0271(7) Uani 1 1 d . .
H6 H 0.2658 0.2865 0.7731 0.033 Uiso 1 1 calc R U
O7 O 0.7701(3) 0.1885(2) 0.48100(13) 0.0362(5) Uani 1 1 d . .
C7 C 0.8373(4) 0.0911(3) 0.57600(17) 0.0302(6) Uani 1 1 d . .
H7A H 0.9756 0.1280 0.6098 0.036 Uiso 1 1 calc R U
H7B H 0.8387 -0.0361 0.5613 0.036 Uiso 1 1 calc R U
C8 C 0.5695(5) 0.2584(3) 0.4787(2) 0.0303(6) Uani 1 1 d . .
H8A H 0.4681 0.1954 0.4267 0.036 Uiso 1 1 calc R U
H8B H 0.5648 0.3846 0.4607 0.036 Uiso 1 1 calc R U

loop_
_atom_site_aniso_label
_atom_site_aniso_U_11
_atom_site_aniso_U_22
_atom_site_aniso_U_33
_atom_site_aniso_U_23
_atom_site_aniso_U_13
_atom_site_aniso_U_12
O1 0.0424(11) 0.0446(11) 0.0220(9) 0.0014(7) 0.0126(8) 0.0030(8)
C1 0.0307(12) 0.0272(11) 0.0200(11) -0.0035(9) 0.0076(9) -0.0060(9)
C2 0.0264(11) 0.0256(11) 0.0238(11) 0.0008(9) 0.0036(9) 0.0013(9)
C3 0.0252(11) 0.0198(10) 0.0252(11) -0.0033(8) 0.0080(8) -0.0043(8)
C4 0.0263(13) 0.0212(11) 0.0219(13) 0.0004(8) 0.0052(10) -0.0038(8)
C5 0.0252(12) 0.0254(11) 0.0293(14) 0.0012(10) 0.0064(10) -0.0011(9)
C6 0.0236(14) 0.0295(14) 0.0313(16) -0.0036(8) 0.0131(13) -0.0002(8)
O7 0.0411(10) 0.0432(10) 0.0289(9) 0.0056(8) 0.0184(7) 0.0027(9)
C7 0.0319(12) 0.0340(12) 0.0276(13) 0.0004(9) 0.0130(10) 0.0009(10)
C8 0.0346(16) 0.0310(14) 0.0271(15) 0.0025(8) 0.0107(12) -0.0015(9)

loop_
_atom_type_symbol
_atom_type_description
_atom_type_scat_dispersion_real
_atom_type_scat_dispersion_imag
_atom_type_scat_source
C C 0.0033 0.0016 'International Tables Vol C Tables 4.2.6.8 and 6.1.1.4'
H H 0.0000 0.0000 'International Tables Vol C Tables 4.2.6.8 and 6.1.1.4'
O O 0.0106 0.0060 'International Tables Vol C Tables 4.2.6.8 and 6.1.1.4'

loop_
_geom_angle_atom_site_label_1
_geom_angle_atom_site_label_2
_geom_angle_atom_site_label_3
_geom_angle
C1 O1 H1 111(2)
O1 C1 C6 122.7(2)
O1 C1 C2 116.8(2)
C6 C1 C2 120.5(2)
C3 C2 C1 118.19(19)
C3 C2 H2 120.9
C1 C2 H2 120.9
C4 C3 C2 121.4(2)
C4 C3 C7 109.2(2)
C2 C3 C7 129.3(2)
C3 C4 C5 120.2(2)
C3 C4 C8 109.1(2)
C5 C4 C8 130.7(2)
C4 C5 C6 119.0(2)
C4 C5 H5 120.5
C6 C5 H5 120.5
C5 C6 C1 120.6(2)
C5 C6 H6 119.7
C1 C6 H6 119.7
C7 O7 C8 110.84(17)
O7 C7 C3 104.89(17)
O7 C7 H7A 110.8
C3 C7 H7A 110.8
O7 C7 H7B 110.8
C3 C7 H7B 110.8
H7A C7 H7B 108.8
O7 C8 C4 104.7(2)
O7 C8 H8A 110.8
C4 C8 H8A 110.8
O7 C8 H8B 110.8
C4 C8 H8B 110.8
H8A C8 H8B 108.9

loop_
_geom_bond_atom_site_label_1
_geom_bond_atom_site_label_2
_geom_bond_distance
O1 C1 1.369(3)
O1 H1 0.83(4)
C1 C6 1.392(3)
C1 C2 1.392(3)
C2 C3 1.388(3)
C2 H2 0.9500
C3 C4 1.384(3)
C3 C7 1.496(3)
C4 C5 1.386(3)
C4 C8 1.502(4)
C5 C6 1.387(4)
C5 H5 0.9500
C6 H6 0.9500
O7 C7 1.438(3)
O7 C8 1.439(3)
C7 H7A 0.9900
C7 H7B 0.9900
C8 H8A 0.9900
C8 H8B 0.9900

loop_
_geom_torsion_atom_site_label_1
_geom_torsion_atom_site_label_2
_geom_torsion_atom_site_label_3
_geom_torsion_atom_site_label_4
_geom_torsion
O1 C1 C2 C3 -178.32(19)
C6 C1 C2 C3 1.7(3)
C1 C2 C3 C4 -1.5(3)
C1 C2 C3 C7 178.0(2)
C2 C3 C4 C5 0.0(3)
C7 C3 C4 C5 -179.56(19)
C2 C3 C4 C8 179.6(2)
C7 C3 C4 C8 0.0(2)
C3 C4 C5 C6 1.3(3)
C8 C4 C5 C6 -178.1(2)
C4 C5 C6 C1 -1.1(3)
O1 C1 C6 C5 179.6(2)
C2 C1 C6 C5 -0.4(3)
C8 O7 C7 C3 -11.2(2)
C4 C3 C7 O7 6.7(2)
C2 C3 C7 O7 -172.8(2)
C7 O7 C8 C4 11.2(2)
C3 C4 C8 O7 -6.7(2)
C5 C4 C8 O7 172.8(2)
